data_7025433
loop_
_publ_author_name
'Li, Fuwei'
'Hu, Jian Jin'
'Koh, Lip Lin'
'Hor, T. S. Andy'

_publ_section_title
;
 Substituent-dependent structures and catalysis of benzimidazole-tethered
 N-heterocyclic carbene complexes of Ag(I), Ni(II) and Pd(II).
;
_journal_issue 22
_journal_name_full 'Dalton transactions (Cambridge, England : 2003)'
_journal_page_first 5231
_journal_page_last 5241
_journal_paper_doi 10.1039/c000722f
_journal_volume 39
_journal_year 2010
_chemical_formula_sum 'C47 H52.5 Ag2 Cl2 N9.5'
_chemical_formula_weight 1037.13
_chemical_name_systematic
;
?
;
_space_group_IT_number 2
_symmetry_cell_setting triclinic
_symmetry_space_group_name_Hall '-P 1'
_symmetry_space_group_name_H-M 'P -1'
_atom_sites_solution_hydrogens geom
_atom_sites_solution_primary direct
_atom_sites_solution_secondary difmap
_audit_creation_method SHELXL-97
_cell_angle_alpha 62.731(2)
_cell_angle_beta 88.669(2)
_cell_angle_gamma 87.496(2)
_cell_formula_units_Z 4
_cell_length_a 14.0160(14)
_cell_length_b 19.4130(19)
_cell_length_c 19.940(2)
_cell_measurement_reflns_used 3936
_cell_measurement_temperature 223(2)
_cell_measurement_theta_max 22.52
_cell_measurement_theta_min 2.43
_cell_volume 4817.9(8)
_computing_cell_refinement 'Bruker SMART'
_computing_data_collection 'Bruker SMART'
_computing_data_reduction 'Bruker SAINT'
_computing_molecular_graphics 'Bruker SHELXTL'
_computing_publication_material 'Bruker SHELXTL'
_computing_structure_refinement 'SHELXL-97 (Sheldrick, 1997)'
_computing_structure_solution 'SHELXS-97 (Sheldrick, 1990)'
_diffrn_ambient_temperature 223(2)
_diffrn_measured_fraction_theta_full 0.994
_diffrn_measured_fraction_theta_max 0.994
_diffrn_measurement_device_type 'CCD area detector'
_diffrn_measurement_method 'phi and omega scans'
_diffrn_radiation_monochromator graphite
_diffrn_radiation_source 'fine-focus sealed tube'
_diffrn_radiation_type MoK\a
_diffrn_radiation_wavelength 0.71073
_diffrn_reflns_av_R_equivalents 0.0509
_diffrn_reflns_av_sigmaI/netI 0.1207
_diffrn_reflns_limit_h_max 14
_diffrn_reflns_limit_h_min -18
_diffrn_reflns_limit_k_max 25
_diffrn_reflns_limit_k_min -24
_diffrn_reflns_limit_l_max 25
_diffrn_reflns_limit_l_min -24
_diffrn_reflns_number 33829
_diffrn_reflns_theta_full 27.50
_diffrn_reflns_theta_max 27.50
_diffrn_reflns_theta_min 1.15
_exptl_absorpt_coefficient_mu 0.966
_exptl_absorpt_correction_T_max 0.9809
_exptl_absorpt_correction_T_min 0.8766
_exptl_absorpt_correction_type multi-scan
_exptl_absorpt_process_details 'Sadabs, (Sheldrick 2001)'
_exptl_crystal_colour COLOURLESS
_exptl_crystal_density_diffrn 1.430
_exptl_crystal_density_meas ?
_exptl_crystal_density_method 'not measured'
_exptl_crystal_description BLOCK
_exptl_crystal_F_000 2116
_exptl_crystal_size_max 0.14
_exptl_crystal_size_mid 0.10
_exptl_crystal_size_min 0.02
_refine_diff_density_max 1.916
_refine_diff_density_min -0.882
_refine_diff_density_rms 0.122
_refine_ls_extinction_method none
_refine_ls_goodness_of_fit_ref 0.973
_refine_ls_hydrogen_treatment constr
_refine_ls_matrix_type full
_refine_ls_number_parameters 1069
_refine_ls_number_reflns 22017
_refine_ls_number_restraints 10
_refine_ls_restrained_S_all 0.979
_refine_ls_R_factor_all 0.1392
_refine_ls_R_factor_gt 0.0722
_refine_ls_shift/su_max 0.001
_refine_ls_shift/su_mean 0.000
_refine_ls_structure_factor_coef Fsqd
_refine_ls_weighting_details 'calc w=1/[\s^2^(Fo^2^)+(0.0841P)^2^+0.0000P] where P=(Fo^2^+2Fc^2^)/3'
_refine_ls_weighting_scheme calc
_refine_ls_wR_factor_gt 0.1643
_refine_ls_wR_factor_ref 0.1904
_reflns_number_gt 12075
_reflns_number_total 22017
_reflns_threshold_expression >2sigma(I)
_cod_data_source_file c000722f.txt
_cod_data_source_block 2b
_cod_depositor_comments
;
The following automatic conversions were performed:

'_symmetry_cell_setting' value 'Triclinic' changed to 'triclinic'
according to /home/saulius/struct/CIF-dictionaries/cif_core.dic
dictionary named 'cif_core.dic' version 2.4.2 from
2011-04-26.

'_exptl_absorpt_correction_type' value 'Multi-scan'
changed to 'multi-scan' according to
/home/saulius/struct/CIF-dictionaries/cif_core.dic dictionary named
'cif_core.dic' version 2.4.2 from 2011-04-26.

Automatic conversion script
Id: cif_fix_values 1891 2012-01-12 08:04:46Z andrius 

The following automatic conversions were performed:

'_exptl_crystal_density_meas' value 'Not Measured' was changed to '?'
- the value is perceived as not measured.

Automatic conversion script
Id: cif_fix_values 3008 2015-01-20 13:52:24Z robertas 
;
_cod_original_sg_symbol_H-M P-1
_cod_original_formula_sum 'C47 H52.50 Ag2 Cl2 N9.50'
_cod_database_code 7025433

loop_
_symmetry_equiv_pos_as_xyz
'x, y, z'
'-x, -y, -z'

loop_
_atom_site_label
_atom_site_type_symbol
_atom_site_fract_x
_atom_site_fract_y
_atom_site_fract_z
_atom_site_U_iso_or_equiv
_atom_site_adp_type
_atom_site_occupancy
_atom_site_symmetry_multiplicity
_atom_site_calc_flag
_atom_site_refinement_flags
_atom_site_disorder_assembly
_atom_site_disorder_group
Ag1 Ag 0.24145(3) -0.12401(3) 0.12932(3) 0.04544(15) Uani 1 1 d . . .
Ag2 Ag 0.23807(3) 0.01244(3) 0.21419(3) 0.04303(15) Uani 1 1 d . . .
Ag3 Ag 0.25163(3) 0.36222(3) 0.61155(3) 0.04681(16) Uani 1 1 d . . .
Ag4 Ag 0.24860(3) 0.47159(3) 0.72589(3) 0.03867(14) Uani 1 1 d . . .
Cl1 Cl 0.30815(11) -0.26456(10) 0.20063(11) 0.0495(4) Uani 1 1 d . . .
Cl2 Cl 0.18687(12) -0.07580(11) -0.00870(10) 0.0527(5) Uani 1 1 d . . .
Cl3 Cl 0.18869(13) 0.42295(12) 0.47495(10) 0.0590(5) Uani 1 1 d . . .
Cl4 Cl 0.33358(12) 0.22512(11) 0.66381(12) 0.0580(5) Uani 1 1 d . . .
N1 N 0.3620(4) -0.0397(3) 0.1219(3) 0.0424(13) Uani 1 1 d . . .
N2 N 0.5106(4) -0.0141(3) 0.1373(3) 0.0420(13) Uani 1 1 d . . .
N3 N 0.4112(4) -0.1017(3) 0.3031(3) 0.0399(13) Uani 1 1 d . . .
N4 N 0.3425(4) -0.0499(3) 0.3654(3) 0.0489(15) Uani 1 1 d . . .
N5 N 0.1163(4) -0.1138(3) 0.2036(3) 0.0378(12) Uani 1 1 d . . .
N6 N -0.0302(4) -0.0780(3) 0.2256(3) 0.0431(14) Uani 1 1 d . . .
N7 N 0.0615(4) 0.0807(3) 0.1082(3) 0.0387(13) Uani 1 1 d . . .
N8 N 0.1195(4) 0.1665(3) 0.1318(3) 0.0409(13) Uani 1 1 d . . .
N9 N 0.3627(3) 0.4516(3) 0.6086(3) 0.0387(13) Uani 1 1 d . . .
N10 N 0.5078(4) 0.4853(3) 0.6220(3) 0.0409(13) Uani 1 1 d . . .
N11 N 0.4348(4) 0.3705(3) 0.7902(3) 0.0375(12) Uani 1 1 d . . .
N12 N 0.3677(4) 0.3978(3) 0.8722(3) 0.0407(13) Uani 1 1 d . . .
N13 N 0.1284(3) 0.3601(3) 0.6922(3) 0.0368(12) Uani 1 1 d . . .
N14 N -0.0198(3) 0.3795(3) 0.7274(3) 0.0396(13) Uani 1 1 d . . .
N15 N 0.0648(3) 0.5500(3) 0.6270(3) 0.0345(12) Uani 1 1 d . . .
N16 N 0.1326(4) 0.6238(3) 0.6635(3) 0.0427(13) Uani 1 1 d . . .
C1 C 0.4346(4) -0.0600(4) 0.1675(4) 0.0365(15) Uani 1 1 d . . .
C2 C 0.3919(4) 0.0251(4) 0.0563(4) 0.0400(16) Uani 1 1 d . . .
C3 C 0.3422(5) 0.0695(4) -0.0106(4) 0.0510(19) Uani 1 1 d . . .
H3 H 0.2784 0.0599 -0.0162 0.061 Uiso 1 1 calc R . .
C4 C 0.3903(6) 0.1279(4) -0.0678(4) 0.060(2) Uani 1 1 d . . .
H4 H 0.3588 0.1593 -0.1135 0.072 Uiso 1 1 calc R . .
C5 C 0.4855(6) 0.1412(4) -0.0592(5) 0.064(2) Uani 1 1 d . . .
H5 H 0.5173 0.1801 -0.1002 0.077 Uiso 1 1 calc R . .
C6 C 0.5345(5) 0.0989(4) 0.0079(5) 0.055(2) Uani 1 1 d . . .
H6 H 0.5976 0.1091 0.0144 0.066 Uiso 1 1 calc R . .
C7 C 0.4841(5) 0.0402(4) 0.0653(4) 0.0430(17) Uani 1 1 d . . .
C8 C 0.6015(5) -0.0171(5) 0.1729(5) 0.059(2) Uani 1 1 d . . .
H8A H 0.6532 -0.0055 0.1358 0.071 Uiso 1 1 calc R . .
H8B H 0.6139 -0.0695 0.2138 0.071 Uiso 1 1 calc R . .
C9 C 0.5998(6) 0.0409(6) 0.2042(6) 0.086(3) Uani 1 1 d . . .
H9A H 0.5877 0.0927 0.1637 0.129 Uiso 1 1 calc R . .
H9B H 0.6610 0.0386 0.2271 0.129 Uiso 1 1 calc R . .
H9C H 0.5497 0.0286 0.2419 0.129 Uiso 1 1 calc R . .
C10 C 0.4329(5) -0.1273(4) 0.2447(4) 0.0431(16) Uani 1 1 d . . .
H10A H 0.3846 -0.1632 0.2467 0.052 Uiso 1 1 calc R . .
H10B H 0.4952 -0.1551 0.2553 0.052 Uiso 1 1 calc R . .
C11 C 0.3378(4) -0.0522(4) 0.2984(4) 0.0422(17) Uani 1 1 d . . .
C12 C 0.4589(5) -0.1287(4) 0.3694(4) 0.0511(19) Uani 1 1 d . . .
H12 H 0.5117 -0.1639 0.3844 0.061 Uiso 1 1 calc R . .
C13 C 0.4169(6) -0.0960(4) 0.4098(5) 0.059(2) Uani 1 1 d . . .
H13 H 0.4344 -0.1030 0.4578 0.071 Uiso 1 1 calc R . .
C14 C 0.2766(5) -0.0017(4) 0.3852(4) 0.0524(19) Uani 1 1 d . . .
C15 C 0.3069(6) 0.0675(5) 0.3757(5) 0.069(2) Uani 1 1 d . . .
C16 C 0.2442(7) 0.1102(5) 0.3988(6) 0.094(3) Uani 1 1 d . . .
H16 H 0.2637 0.1581 0.3936 0.113 Uiso 1 1 calc R . .
C17 C 0.1555(7) 0.0859(6) 0.4289(6) 0.085(3) Uani 1 1 d . . .
C18 C 0.1289(6) 0.0171(6) 0.4350(5) 0.079(3) Uani 1 1 d . . .
H18 H 0.0678 0.0002 0.4544 0.095 Uiso 1 1 calc R . .
C19 C 0.1877(6) -0.0309(5) 0.4139(5) 0.063(2) Uani 1 1 d . . .
C20 C 0.4011(7) 0.0995(6) 0.3415(7) 0.112(4) Uani 1 1 d . . .
H20A H 0.4513 0.0735 0.3782 0.168 Uiso 1 1 calc R . .
H20B H 0.4000 0.1547 0.3265 0.168 Uiso 1 1 calc R . .
H20C H 0.4130 0.0912 0.2976 0.168 Uiso 1 1 calc R . .
C21 C 0.0923(8) 0.1351(6) 0.4548(7) 0.120(5) Uani 1 1 d . . .
H21A H 0.0960 0.1138 0.5092 0.181 Uiso 1 1 calc R . .
H21B H 0.0267 0.1349 0.4404 0.181 Uiso 1 1 calc R . .
H21C H 0.1138 0.1878 0.4313 0.181 Uiso 1 1 calc R . .
C22 C 0.1568(7) -0.1065(6) 0.4231(6) 0.092(3) Uani 1 1 d . . .
H22A H 0.1333 -0.1006 0.3754 0.138 Uiso 1 1 calc R . .
H22B H 0.1062 -0.1248 0.4606 0.138 Uiso 1 1 calc R . .
H22C H 0.2104 -0.1436 0.4395 0.138 Uiso 1 1 calc R . .
C23 C 0.0457(4) -0.0609(3) 0.1786(4) 0.0362(14) Uani 1 1 d . . .
C24 C 0.0839(5) -0.1692(4) 0.2723(4) 0.0406(16) Uani 1 1 d . . .
C25 C 0.1278(6) -0.2388(4) 0.3234(4) 0.0529(19) Uani 1 1 d . . .
H25 H 0.1898 -0.2538 0.3150 0.063 Uiso 1 1 calc R . .
C26 C 0.0756(7) -0.2856(5) 0.3879(5) 0.069(2) Uani 1 1 d . . .
H26 H 0.1036 -0.3323 0.4243 0.083 Uiso 1 1 calc R . .
C27 C -0.0178(6) -0.2640(5) 0.3991(5) 0.071(3) Uani 1 1 d . . .
H27 H -0.0522 -0.2979 0.4417 0.085 Uiso 1 1 calc R . .
C28 C -0.0596(5) -0.1954(5) 0.3499(4) 0.062(2) Uani 1 1 d . . .
H28 H -0.1216 -0.1808 0.3587 0.074 Uiso 1 1 calc R . .
C29 C -0.0085(5) -0.1476(4) 0.2866(4) 0.0434(16) Uani 1 1 d . . .
C30 C -0.1178(5) -0.0316(5) 0.2174(5) 0.063(2) Uani 1 1 d . . .
H30A H -0.1715 -0.0661 0.2381 0.075 Uiso 1 1 calc R . .
H30B H -0.1300 0.0019 0.1637 0.075 Uiso 1 1 calc R . .
C31 C -0.1115(6) 0.0178(6) 0.2576(5) 0.082(3) Uani 1 1 d . . .
H31A H -0.1018 -0.0154 0.3111 0.123 Uiso 1 1 calc R . .
H31B H -0.1703 0.0486 0.2502 0.123 Uiso 1 1 calc R . .
H31C H -0.0584 0.0520 0.2373 0.123 Uiso 1 1 calc R . .
C32 C 0.0474(4) 0.0092(3) 0.1029(4) 0.0379(15) Uani 1 1 d . . .
H32A H 0.0991 0.0020 0.0724 0.046 Uiso 1 1 calc R . .
H32B H -0.0129 0.0141 0.0770 0.046 Uiso 1 1 calc R . .
C33 C 0.1336(4) 0.0916(4) 0.1452(4) 0.0391(15) Uani 1 1 d . . .
C34 C 0.0031(5) 0.1469(4) 0.0732(4) 0.0436(17) Uani 1 1 d . . .
H34 H -0.0516 0.1530 0.0443 0.052 Uiso 1 1 calc R . .
C35 C 0.0393(5) 0.1992(4) 0.0883(4) 0.0481(18) Uani 1 1 d . . .
H35 H 0.0148 0.2501 0.0723 0.058 Uiso 1 1 calc R . .
C36 C 0.1788(5) 0.2086(4) 0.1573(5) 0.0532(19) Uani 1 1 d . . .
C37 C 0.2716(6) 0.2271(4) 0.1270(5) 0.062(2) Uani 1 1 d . . .
C38 C 0.3224(7) 0.2739(5) 0.1482(6) 0.082(3) Uani 1 1 d . . .
H38 H 0.3844 0.2870 0.1288 0.098 Uiso 1 1 calc R . .
C39 C 0.2873(9) 0.3015(6) 0.1952(7) 0.097(4) Uani 1 1 d . . .
C40 C 0.1960(10) 0.2802(6) 0.2252(7) 0.105(4) Uani 1 1 d . . .
H40 H 0.1712 0.2980 0.2590 0.126 Uiso 1 1 calc R . .
C41 C 0.1409(7) 0.2339(5) 0.2069(5) 0.068(2) Uani 1 1 d . . .
C42 C 0.3149(6) 0.1986(5) 0.0759(5) 0.069(2) Uani 1 1 d . . .
H42A H 0.3563 0.2373 0.0400 0.104 Uiso 1 1 calc R . .
H42B H 0.2649 0.1885 0.0490 0.104 Uiso 1 1 calc R . .
H42C H 0.3520 0.1510 0.1051 0.104 Uiso 1 1 calc R . .
C43 C 0.3412(10) 0.3534(8) 0.2200(10) 0.175(7) Uani 1 1 d . . .
H43A H 0.4088 0.3388 0.2246 0.263 Uiso 1 1 calc R . .
H43B H 0.3166 0.3468 0.2684 0.263 Uiso 1 1 calc R . .
H43C H 0.3323 0.4072 0.1827 0.263 Uiso 1 1 calc R . .
C44 C 0.0455(8) 0.2061(6) 0.2456(6) 0.099(4) Uani 1 1 d . . .
H44A H -0.0054 0.2279 0.2088 0.148 Uiso 1 1 calc R . .
H44B H 0.0354 0.2228 0.2843 0.148 Uiso 1 1 calc R . .
H44C H 0.0454 0.1500 0.2685 0.148 Uiso 1 1 calc R . .
C45 C 0.4392(4) 0.4325(3) 0.6504(4) 0.0371(15) Uani 1 1 d . . .
C46 C 0.3810(4) 0.5233(4) 0.5479(4) 0.0415(16) Uani 1 1 d . . .
C47 C 0.3250(5) 0.5695(4) 0.4857(4) 0.0500(19) Uani 1 1 d . . .
H47 H 0.2636 0.5555 0.4797 0.060 Uiso 1 1 calc R . .
C48 C 0.3637(6) 0.6363(4) 0.4339(4) 0.060(2) Uani 1 1 d . . .
H48 H 0.3269 0.6700 0.3919 0.072 Uiso 1 1 calc R . .
C49 C 0.4562(6) 0.6568(4) 0.4407(5) 0.060(2) Uani 1 1 d . . .
H49 H 0.4808 0.7024 0.4022 0.072 Uiso 1 1 calc R . .
C50 C 0.5119(6) 0.6116(4) 0.5026(5) 0.056(2) Uani 1 1 d . . .
H50 H 0.5737 0.6253 0.5080 0.067 Uiso 1 1 calc R . .
C51 C 0.4716(5) 0.5449(4) 0.5562(4) 0.0419(16) Uani 1 1 d . . .
C52 C 0.6007(5) 0.4849(5) 0.6553(5) 0.057(2) Uani 1 1 d . . .
H52A H 0.6483 0.5073 0.6149 0.068 Uiso 1 1 calc R . .
H52B H 0.6216 0.4312 0.6886 0.068 Uiso 1 1 calc R . .
C53 C 0.5957(7) 0.5305(5) 0.6997(5) 0.082(3) Uani 1 1 d . . .
H53A H 0.5692 0.5822 0.6683 0.123 Uiso 1 1 calc R . .
H53B H 0.6594 0.5340 0.7157 0.123 Uiso 1 1 calc R . .
H53C H 0.5554 0.5045 0.7438 0.123 Uiso 1 1 calc R . .
C54 C 0.4503(5) 0.3586(4) 0.7232(4) 0.0406(16) Uani 1 1 d . . .
H54A H 0.4047 0.3214 0.7239 0.049 Uiso 1 1 calc R . .
H54B H 0.5148 0.3360 0.7252 0.049 Uiso 1 1 calc R . .
C55 C 0.3564(4) 0.4066(4) 0.8023(4) 0.0383(15) Uani 1 1 d . . .
C56 C 0.4953(5) 0.3407(4) 0.8518(4) 0.0453(17) Uani 1 1 d . . .
H56 H 0.5539 0.3135 0.8564 0.054 Uiso 1 1 calc R . .
C57 C 0.4539(5) 0.3583(4) 0.9033(4) 0.0480(18) Uani 1 1 d . . .
H57 H 0.4780 0.3464 0.9511 0.058 Uiso 1 1 calc R . .
C58 C 0.3007(5) 0.4232(4) 0.9139(4) 0.0427(16) Uani 1 1 d . . .
C59 C 0.3300(5) 0.4793(4) 0.9330(4) 0.0521(19) Uani 1 1 d . . .
C60 C 0.2710(6) 0.4972(5) 0.9795(5) 0.062(2) Uani 1 1 d . . .
H60 H 0.2898 0.5350 0.9930 0.075 Uiso 1 1 calc R . .
C61 C 0.1841(6) 0.4614(5) 1.0075(5) 0.061(2) Uani 1 1 d . . .
C62 C 0.1584(5) 0.4097(5) 0.9820(4) 0.0540(19) Uani 1 1 d . . .
H62 H 0.0986 0.3870 0.9971 0.065 Uiso 1 1 calc R . .
C63 C 0.2141(5) 0.3890(4) 0.9360(4) 0.0446(17) Uani 1 1 d . . .
C64 C 0.4214(6) 0.5219(5) 0.9038(5) 0.069(2) Uani 1 1 d . . .
H64A H 0.4253 0.5616 0.9202 0.104 Uiso 1 1 calc R . .
H64B H 0.4221 0.5458 0.8491 0.104 Uiso 1 1 calc R . .
H64C H 0.4756 0.4855 0.9233 0.104 Uiso 1 1 calc R . .
C65 C 0.1225(7) 0.4803(6) 1.0594(6) 0.096(3) Uani 1 1 d . . .
H65A H 0.0762 0.4404 1.0836 0.144 Uiso 1 1 calc R . .
H65B H 0.0893 0.5300 1.0308 0.144 Uiso 1 1 calc R . .
H65C H 0.1619 0.4829 1.0975 0.144 Uiso 1 1 calc R . .
C66 C 0.1803(5) 0.3309(5) 0.9123(5) 0.062(2) Uani 1 1 d . . .
H66A H 0.1485 0.3579 0.8639 0.094 Uiso 1 1 calc R . .
H66B H 0.1361 0.2968 0.9497 0.094 Uiso 1 1 calc R . .
H66C H 0.2347 0.3004 0.9080 0.094 Uiso 1 1 calc R . .
C67 C 0.0520(4) 0.4090(4) 0.6758(4) 0.0355(14) Uani 1 1 d . . .
C68 C 0.1048(4) 0.2957(4) 0.7580(4) 0.0369(15) Uani 1 1 d . . .
C69 C 0.1563(5) 0.2267(4) 0.7995(4) 0.0464(17) Uani 1 1 d . . .
H69 H 0.2183 0.2185 0.7849 0.056 Uiso 1 1 calc R . .
C70 C 0.1136(5) 0.1702(4) 0.8634(4) 0.0522(19) Uani 1 1 d . . .
H70 H 0.1470 0.1231 0.8928 0.063 Uiso 1 1 calc R . .
C71 C 0.0223(5) 0.1826(4) 0.8839(4) 0.0499(18) Uani 1 1 d . . .
H71 H -0.0048 0.1433 0.9275 0.060 Uiso 1 1 calc R . .
C72 C -0.0311(5) 0.2504(4) 0.8429(4) 0.0505(18) Uani 1 1 d . . .
H72 H -0.0937 0.2575 0.8572 0.061 Uiso 1 1 calc R . .
C73 C 0.0123(5) 0.3074(4) 0.7798(4) 0.0386(15) Uani 1 1 d . . .
C74 C -0.1116(5) 0.4171(5) 0.7275(4) 0.057(2) Uani 1 1 d . . .
H74A H -0.1615 0.3788 0.7439 0.069 Uiso 1 1 calc R . .
H74B H -0.1268 0.4570 0.6762 0.069 Uiso 1 1 calc R . .
C75 C -0.1091(6) 0.4545(5) 0.7813(5) 0.078(3) Uani 1 1 d . . .
H75A H -0.0946 0.4148 0.8320 0.118 Uiso 1 1 calc R . .
H75B H -0.1708 0.4793 0.7810 0.118 Uiso 1 1 calc R . .
H75C H -0.0604 0.4930 0.7644 0.118 Uiso 1 1 calc R . .
C76 C 0.0495(4) 0.4863(4) 0.6078(4) 0.0381(15) Uani 1 1 d . . .
H76A H 0.0991 0.4866 0.5722 0.046 Uiso 1 1 calc R . .
H76B H -0.0125 0.4949 0.5830 0.046 Uiso 1 1 calc R . .
C77 C 0.1421(4) 0.5536(3) 0.6654(4) 0.0382(15) Uani 1 1 d . . .
C78 C 0.0079(5) 0.6180(4) 0.6011(4) 0.0527(19) Uani 1 1 d . . .
H78 H -0.0486 0.6296 0.5728 0.063 Uiso 1 1 calc R . .
C79 C 0.0504(5) 0.6634(4) 0.6249(4) 0.0521(19) Uani 1 1 d . . .
H79 H 0.0286 0.7131 0.6169 0.062 Uiso 1 1 calc R . .
C80 C 0.1978(5) 0.6543(4) 0.6961(4) 0.0484(18) Uani 1 1 d . . .
C81 C 0.2786(6) 0.6914(4) 0.6545(5) 0.059(2) Uani 1 1 d . . .
C82 C 0.3394(6) 0.7215(5) 0.6874(6) 0.078(3) Uani 1 1 d . . .
H82 H 0.3946 0.7458 0.6610 0.094 Uiso 1 1 calc R . .
C83 C 0.3215(7) 0.7169(5) 0.7575(6) 0.077(3) Uani 1 1 d . . .
C84 C 0.2425(7) 0.6800(5) 0.7967(5) 0.073(3) Uani 1 1 d . . .
H84 H 0.2303 0.6771 0.8445 0.088 Uiso 1 1 calc R . .
C85 C 0.1795(6) 0.6465(4) 0.7683(4) 0.0541(19) Uani 1 1 d . . .
C86 C 0.2975(7) 0.6960(5) 0.5786(5) 0.082(3) Uani 1 1 d . . .
H86A H 0.3461 0.7335 0.5528 0.122 Uiso 1 1 calc R . .
H86B H 0.2392 0.7120 0.5493 0.122 Uiso 1 1 calc R . .
H86C H 0.3196 0.6455 0.5844 0.122 Uiso 1 1 calc R . .
C87 C 0.3891(9) 0.7533(7) 0.7920(7) 0.127(5) Uani 1 1 d . . .
H87A H 0.3935 0.8082 0.7582 0.191 Uiso 1 1 calc R . .
H87B H 0.4520 0.7281 0.7989 0.191 Uiso 1 1 calc R . .
H87C H 0.3639 0.7462 0.8404 0.191 Uiso 1 1 calc R . .
C88 C 0.0961(6) 0.6045(5) 0.8132(5) 0.071(2) Uani 1 1 d . . .
H88A H 0.0377 0.6301 0.7865 0.106 Uiso 1 1 calc R . .
H88B H 0.0961 0.6046 0.8618 0.106 Uiso 1 1 calc R . .
H88C H 0.0999 0.5515 0.8206 0.106 Uiso 1 1 calc R . .
N1S N 0.8496(9) 0.3175(8) 1.0167(7) 0.154(5) Uiso 1 1 d D . .
C1S C 0.7950(10) 0.2940(9) 0.9958(9) 0.146(5) Uiso 1 1 d D . .
C2S C 0.7048(11) 0.2622(11) 0.9884(10) 0.212(8) Uiso 1 1 d D . .
H2S1 H 0.6516 0.2897 0.9987 0.318 Uiso 1 1 calc R . .
H2S2 H 0.7038 0.2076 1.0241 0.318 Uiso 1 1 calc R . .
H2S3 H 0.6994 0.2684 0.9375 0.318 Uiso 1 1 calc R . .
N2S N 0.4511(8) 0.2238(7) 0.4350(6) 0.133(4) Uiso 1 1 d D . .
C3S C 0.3811(10) 0.2367(12) 0.4548(11) 0.199(8) Uiso 1 1 d D . .
C4S C 0.2892(7) 0.2601(7) 0.4844(6) 0.108(4) Uiso 1 1 d D . .
H4S1 H 0.3048 0.2934 0.5066 0.162 Uiso 1 1 calc R . .
H4S2 H 0.2599 0.2139 0.5224 0.162 Uiso 1 1 calc R . .
H4S3 H 0.2450 0.2876 0.4430 0.162 Uiso 1 1 calc R . .
N3S N 0.1586(12) 0.8739(11) 0.6270(11) 0.141(6) Uiso 0.602(12) 1 d PD A 1
C5S C 0.2324(14) 0.9038(17) 0.6117(18) 0.141(6) Uiso 0.602(12) 1 d PD A 1
C6S C 0.3389(12) 0.9349(14) 0.5867(13) 0.141(6) Uiso 0.602(12) 1 d PD A 1
H6S1 H 0.3795 0.9150 0.6309 0.212 Uiso 0.602(12) 1 calc PR A 1
H6S2 H 0.3367 0.9911 0.5628 0.212 Uiso 0.602(12) 1 calc PR A 1
H6S3 H 0.3646 0.9172 0.5514 0.212 Uiso 0.602(12) 1 calc PR A 1
N3Y N 0.265(2) 0.9261(18) 0.610(2) 0.142(9) Uiso 0.398(12) 1 d PD A 2
C5Y C 0.288(3) 0.9872(17) 0.596(2) 0.142(9) Uiso 0.398(12) 1 d PD A 2
C6Y C 0.297(2) 1.0667(17) 0.5939(19) 0.142(9) Uiso 0.398(12) 1 d PD A 2
H6Y1 H 0.2385 1.0973 0.5754 0.213 Uiso 0.398(12) 1 calc PR A 2
H6Y2 H 0.3497 1.0934 0.5605 0.213 Uiso 0.398(12) 1 calc PR A 2
H6Y3 H 0.3102 1.0597 0.6443 0.213 Uiso 0.398(12) 1 calc PR A 2

loop_
_atom_site_aniso_label
_atom_site_aniso_U_11
_atom_site_aniso_U_22
_atom_site_aniso_U_33
_atom_site_aniso_U_23
_atom_site_aniso_U_13
_atom_site_aniso_U_12
Ag1 0.0325(3) 0.0443(3) 0.0483(3) -0.0117(3) 0.0021(2) -0.0004(2)
Ag2 0.0347(3) 0.0369(3) 0.0497(3) -0.0137(2) -0.0047(2) 0.0068(2)
Ag3 0.0337(3) 0.0487(3) 0.0468(3) -0.0124(3) 0.0027(2) -0.0005(2)
Ag4 0.0323(3) 0.0364(3) 0.0422(3) -0.0140(2) -0.0047(2) 0.0065(2)
Cl1 0.0364(9) 0.0384(9) 0.0639(12) -0.0157(9) 0.0014(8) 0.0053(7)
Cl2 0.0397(9) 0.0667(12) 0.0447(10) -0.0189(9) -0.0030(8) -0.0062(8)
Cl3 0.0434(10) 0.0749(13) 0.0450(11) -0.0147(10) -0.0042(8) -0.0111(9)
Cl4 0.0402(9) 0.0481(10) 0.0791(14) -0.0244(10) 0.0026(9) 0.0103(8)
N1 0.031(3) 0.049(3) 0.045(3) -0.020(3) 0.005(2) -0.005(2)
N2 0.030(3) 0.042(3) 0.059(4) -0.026(3) 0.001(3) -0.004(2)
N3 0.038(3) 0.034(3) 0.042(3) -0.013(3) -0.003(2) 0.004(2)
N4 0.049(3) 0.049(4) 0.042(4) -0.015(3) 0.002(3) 0.012(3)
N5 0.040(3) 0.028(3) 0.041(3) -0.012(3) 0.005(2) -0.005(2)
N6 0.032(3) 0.047(3) 0.048(4) -0.020(3) 0.005(3) -0.002(2)
N7 0.034(3) 0.031(3) 0.045(3) -0.013(3) 0.001(2) 0.002(2)
N8 0.037(3) 0.031(3) 0.057(4) -0.022(3) -0.010(3) 0.008(2)
N9 0.032(3) 0.039(3) 0.040(3) -0.013(3) 0.003(2) -0.003(2)
N10 0.036(3) 0.044(3) 0.050(4) -0.028(3) 0.003(3) 0.000(3)
N11 0.039(3) 0.037(3) 0.034(3) -0.014(3) -0.004(2) 0.007(2)
N12 0.038(3) 0.043(3) 0.036(3) -0.015(3) -0.004(2) 0.003(2)
N13 0.036(3) 0.033(3) 0.036(3) -0.012(2) 0.010(2) -0.006(2)
N14 0.027(3) 0.035(3) 0.050(3) -0.014(3) 0.006(2) -0.004(2)
N15 0.027(3) 0.030(3) 0.038(3) -0.008(2) -0.007(2) 0.001(2)
N16 0.039(3) 0.036(3) 0.047(4) -0.014(3) -0.001(3) 0.003(2)
C1 0.026(3) 0.035(3) 0.048(4) -0.019(3) -0.003(3) 0.002(3)
C2 0.029(3) 0.038(4) 0.049(4) -0.017(3) 0.006(3) -0.003(3)
C3 0.041(4) 0.051(4) 0.050(5) -0.015(4) 0.002(3) 0.001(3)
C4 0.068(5) 0.043(4) 0.051(5) -0.008(4) 0.003(4) 0.006(4)
C5 0.081(6) 0.038(4) 0.065(6) -0.016(4) 0.029(5) -0.008(4)
C6 0.047(4) 0.051(5) 0.070(6) -0.030(4) 0.020(4) -0.012(4)
C7 0.042(4) 0.032(4) 0.059(5) -0.024(4) 0.009(3) -0.002(3)
C8 0.038(4) 0.075(6) 0.070(6) -0.038(5) -0.006(4) -0.005(4)
C9 0.062(6) 0.116(8) 0.110(8) -0.076(7) -0.012(5) -0.012(5)
C10 0.036(4) 0.038(4) 0.051(4) -0.017(3) -0.004(3) 0.001(3)
C11 0.034(3) 0.032(3) 0.047(4) -0.008(3) 0.001(3) 0.005(3)
C12 0.049(4) 0.051(4) 0.044(4) -0.014(4) -0.005(3) 0.012(3)
C13 0.067(5) 0.049(5) 0.056(5) -0.019(4) -0.011(4) 0.016(4)
C14 0.054(5) 0.054(5) 0.048(5) -0.023(4) 0.005(4) 0.016(4)
C15 0.053(5) 0.061(5) 0.094(7) -0.040(5) 0.029(5) 0.003(4)
C16 0.099(8) 0.044(5) 0.125(9) -0.027(6) 0.037(7) -0.007(5)
C17 0.069(6) 0.069(6) 0.115(8) -0.044(6) 0.034(6) 0.008(5)
C18 0.054(5) 0.083(7) 0.095(7) -0.037(6) 0.026(5) 0.001(5)
C19 0.064(5) 0.066(6) 0.063(5) -0.033(5) 0.016(4) 0.001(4)
C20 0.098(8) 0.076(7) 0.173(12) -0.068(8) 0.059(8) -0.021(6)
C21 0.108(9) 0.099(8) 0.156(11) -0.063(8) 0.058(8) 0.018(7)
C22 0.066(6) 0.110(8) 0.120(9) -0.070(8) 0.034(6) -0.018(6)
C23 0.038(3) 0.032(3) 0.039(4) -0.016(3) 0.002(3) -0.007(3)
C24 0.042(4) 0.041(4) 0.032(4) -0.011(3) 0.001(3) -0.005(3)
C25 0.061(5) 0.040(4) 0.045(4) -0.008(4) 0.004(4) -0.006(3)
C26 0.089(7) 0.049(5) 0.050(5) -0.006(4) -0.006(5) -0.010(4)
C27 0.069(6) 0.084(7) 0.044(5) -0.014(5) 0.021(4) -0.042(5)
C28 0.041(4) 0.086(6) 0.043(5) -0.016(5) 0.013(4) -0.022(4)
C29 0.037(4) 0.045(4) 0.046(4) -0.018(4) 0.004(3) -0.012(3)
C30 0.035(4) 0.080(6) 0.065(5) -0.028(5) 0.005(4) 0.015(4)
C31 0.067(6) 0.098(7) 0.086(7) -0.048(6) 0.009(5) 0.021(5)
C32 0.036(3) 0.034(3) 0.040(4) -0.013(3) -0.002(3) 0.000(3)
C33 0.035(3) 0.033(3) 0.045(4) -0.014(3) 0.003(3) 0.002(3)
C34 0.041(4) 0.036(4) 0.044(4) -0.010(3) -0.005(3) 0.009(3)
C35 0.046(4) 0.037(4) 0.051(5) -0.011(3) -0.016(3) 0.013(3)
C36 0.057(5) 0.035(4) 0.069(5) -0.025(4) -0.013(4) 0.009(3)
C37 0.062(5) 0.038(4) 0.074(6) -0.015(4) -0.013(4) -0.001(4)
C38 0.072(6) 0.059(6) 0.122(9) -0.047(6) -0.012(6) -0.010(5)
C39 0.111(9) 0.066(7) 0.125(10) -0.052(7) -0.036(8) 0.000(6)
C40 0.163(12) 0.059(6) 0.126(10) -0.072(7) -0.011(9) 0.008(7)
C41 0.078(6) 0.058(5) 0.075(6) -0.036(5) -0.009(5) 0.011(5)
C42 0.056(5) 0.058(5) 0.083(6) -0.023(5) 0.005(5) -0.009(4)
C43 0.163(14) 0.140(13) 0.28(2) -0.144(15) -0.071(14) -0.018(10)
C44 0.114(9) 0.083(7) 0.120(9) -0.067(7) 0.009(7) 0.013(6)
C45 0.037(4) 0.032(3) 0.046(4) -0.021(3) 0.005(3) 0.003(3)
C46 0.036(4) 0.037(4) 0.051(4) -0.020(3) 0.004(3) 0.001(3)
C47 0.044(4) 0.044(4) 0.052(5) -0.014(4) 0.002(3) 0.009(3)
C48 0.080(6) 0.044(4) 0.044(5) -0.012(4) 0.002(4) 0.012(4)
C49 0.080(6) 0.036(4) 0.058(5) -0.018(4) 0.033(5) -0.016(4)
C50 0.059(5) 0.057(5) 0.060(5) -0.034(4) 0.015(4) -0.014(4)
C51 0.041(4) 0.041(4) 0.050(4) -0.026(4) 0.015(3) -0.009(3)
C52 0.035(4) 0.072(5) 0.066(5) -0.034(5) -0.002(4) -0.013(4)
C53 0.090(7) 0.076(6) 0.092(7) -0.046(6) -0.018(6) -0.017(5)
C54 0.036(3) 0.040(4) 0.048(4) -0.023(3) 0.000(3) 0.003(3)
C55 0.036(3) 0.035(4) 0.041(4) -0.015(3) -0.006(3) 0.006(3)
C56 0.032(3) 0.046(4) 0.050(4) -0.015(4) -0.005(3) 0.004(3)
C57 0.043(4) 0.053(4) 0.046(4) -0.021(4) -0.013(3) 0.012(3)
C58 0.050(4) 0.046(4) 0.033(4) -0.019(3) -0.006(3) 0.002(3)
C59 0.060(5) 0.050(4) 0.050(5) -0.026(4) -0.001(4) -0.001(4)
C60 0.076(6) 0.051(5) 0.067(6) -0.033(4) 0.002(5) -0.007(4)
C61 0.070(6) 0.054(5) 0.053(5) -0.021(4) 0.007(4) 0.004(4)
C62 0.045(4) 0.062(5) 0.047(5) -0.018(4) 0.005(3) -0.002(4)
C63 0.046(4) 0.046(4) 0.035(4) -0.013(3) -0.002(3) 0.000(3)
C64 0.060(5) 0.072(6) 0.087(7) -0.044(5) 0.005(5) -0.012(4)
C65 0.109(8) 0.098(8) 0.087(7) -0.050(6) 0.043(6) 0.000(6)
C66 0.053(5) 0.064(5) 0.064(5) -0.022(4) 0.010(4) -0.019(4)
C67 0.032(3) 0.035(3) 0.044(4) -0.022(3) -0.001(3) -0.004(3)
C68 0.036(3) 0.034(3) 0.039(4) -0.016(3) 0.002(3) -0.005(3)
C69 0.042(4) 0.043(4) 0.050(4) -0.017(4) 0.002(3) -0.002(3)
C70 0.061(5) 0.041(4) 0.049(5) -0.014(4) -0.001(4) -0.008(3)
C71 0.063(5) 0.044(4) 0.035(4) -0.010(3) 0.004(3) -0.021(4)
C72 0.036(4) 0.052(4) 0.061(5) -0.023(4) 0.009(3) -0.015(3)
C73 0.044(4) 0.035(4) 0.037(4) -0.015(3) 0.006(3) -0.012(3)
C74 0.035(4) 0.064(5) 0.055(5) -0.013(4) 0.009(3) 0.003(3)
C75 0.066(6) 0.089(7) 0.087(7) -0.049(6) 0.013(5) 0.025(5)
C76 0.031(3) 0.043(4) 0.038(4) -0.016(3) 0.002(3) -0.004(3)
C77 0.038(3) 0.030(3) 0.040(4) -0.010(3) 0.002(3) 0.000(3)
C78 0.045(4) 0.050(4) 0.050(5) -0.012(4) -0.011(3) 0.011(3)
C79 0.051(4) 0.033(4) 0.061(5) -0.013(4) -0.011(4) 0.015(3)
C80 0.053(4) 0.034(4) 0.059(5) -0.022(4) -0.003(4) 0.003(3)
C81 0.056(5) 0.042(4) 0.084(6) -0.032(4) 0.023(4) -0.012(4)
C82 0.069(6) 0.067(6) 0.114(8) -0.054(6) 0.030(6) -0.030(5)
C83 0.076(6) 0.072(6) 0.099(8) -0.051(6) 0.002(6) -0.015(5)
C84 0.099(7) 0.067(6) 0.063(6) -0.038(5) -0.003(5) -0.002(5)
C85 0.061(5) 0.045(4) 0.056(5) -0.023(4) -0.006(4) -0.001(4)
C86 0.090(7) 0.071(6) 0.089(7) -0.041(6) 0.040(6) -0.028(5)
C87 0.125(10) 0.123(10) 0.153(12) -0.076(10) -0.018(9) -0.043(8)
C88 0.071(6) 0.066(6) 0.072(6) -0.028(5) 0.004(5) -0.009(4)

loop_
_atom_type_symbol
_atom_type_description
_atom_type_scat_dispersion_real
_atom_type_scat_dispersion_imag
_atom_type_scat_source
C C 0.0033 0.0016 'International Tables Vol C Tables 4.2.6.8 and 6.1.1.4'
H H 0.0000 0.0000 'International Tables Vol C Tables 4.2.6.8 and 6.1.1.4'
N N 0.0061 0.0033 'International Tables Vol C Tables 4.2.6.8 and 6.1.1.4'
Cl Cl 0.1484 0.1585 'International Tables Vol C Tables 4.2.6.8 and 6.1.1.4'
Ag Ag -0.8971 1.1015 'International Tables Vol C Tables 4.2.6.8 and 6.1.1.4'

loop_
_geom_angle_atom_site_label_1
_geom_angle_atom_site_label_2
_geom_angle_atom_site_label_3
_geom_angle
N5 Ag1 N1 109.21(18)
N5 Ag1 Cl1 105.52(13)
N1 Ag1 Cl1 108.53(13)
N5 Ag1 Cl2 110.93(14)
N1 Ag1 Cl2 104.90(14)
Cl1 Ag1 Cl2 117.59(7)
C33 Ag2 C11 166.2(3)
N13 Ag3 N9 107.49(18)
N13 Ag3 Cl3 109.46(14)
N9 Ag3 Cl3 103.76(14)
N13 Ag3 Cl4 109.18(13)
N9 Ag3 Cl4 109.53(13)
Cl3 Ag3 Cl4 116.96(7)
C77 Ag4 C55 164.8(3)
C1 N1 C2 104.9(5)
C1 N1 Ag1 124.1(4)
C2 N1 Ag1 126.3(4)
C1 N2 C7 106.5(5)
C1 N2 C8 128.3(6)
C7 N2 C8 125.1(6)
C11 N3 C12 112.1(6)
C11 N3 C10 123.7(6)
C12 N3 C10 124.1(5)
C11 N4 C13 112.4(6)
C11 N4 C14 122.3(6)
C13 N4 C14 125.3(6)
C23 N5 C24 104.2(5)
C23 N5 Ag1 124.7(4)
C24 N5 Ag1 128.8(4)
C23 N6 C29 106.8(5)
C23 N6 C30 128.3(6)
C29 N6 C30 124.8(6)
C33 N7 C34 111.5(5)
C33 N7 C32 124.8(5)
C34 N7 C32 123.7(6)
C33 N8 C35 110.5(5)
C33 N8 C36 126.5(5)
C35 N8 C36 123.0(5)
C45 N9 C46 105.2(5)
C45 N9 Ag3 124.2(4)
C46 N9 Ag3 126.4(4)
C45 N10 C51 106.4(5)
C45 N10 C52 128.5(6)
C51 N10 C52 125.0(6)
C55 N11 C56 111.4(5)
C55 N11 C54 124.5(5)
C56 N11 C54 123.9(5)
C55 N12 C57 111.1(5)
C55 N12 C58 126.6(5)
C57 N12 C58 122.2(5)
C67 N13 C68 105.3(5)
C67 N13 Ag3 127.5(4)
C68 N13 Ag3 124.6(4)
C67 N14 C73 106.3(5)
C67 N14 C74 127.0(5)
C73 N14 C74 126.6(5)
C77 N15 C78 111.2(5)
C77 N15 C76 124.1(5)
C78 N15 C76 124.3(5)
C77 N16 C79 110.9(6)
C77 N16 C80 125.1(5)
C79 N16 C80 124.0(6)
N1 C1 N2 113.1(6)
N1 C1 C10 122.5(6)
N2 C1 C10 124.4(6)
C7 C2 C3 121.4(7)
C7 C2 N1 109.5(6)
C3 C2 N1 129.1(6)
C4 C3 C2 117.1(7)
C3 C4 C5 121.1(7)
C6 C5 C4 122.1(7)
C5 C6 C7 115.8(7)
C2 C7 N2 106.0(6)
C2 C7 C6 122.4(7)
N2 C7 C6 131.5(7)
N2 C8 C9 110.6(6)
N3 C10 C1 111.5(5)
N3 C11 N4 102.8(5)
N3 C11 Ag2 133.3(5)
N4 C11 Ag2 123.9(4)
C13 C12 N3 107.7(6)
C12 C13 N4 105.0(7)
C15 C14 C19 124.6(7)
C15 C14 N4 117.8(7)
C19 C14 N4 117.6(7)
C14 C15 C16 116.4(8)
C14 C15 C20 123.9(7)
C16 C15 C20 119.8(8)
C17 C16 C15 123.4(9)
C18 C17 C16 117.0(8)
C18 C17 C21 122.8(9)
C16 C17 C21 120.2(10)
C17 C18 C19 123.9(8)
C14 C19 C18 114.7(8)
C14 C19 C22 123.2(7)
C18 C19 C22 122.1(8)
N5 C23 N6 113.8(6)
N5 C23 C32 123.0(6)
N6 C23 C32 123.1(5)
N5 C24 C25 129.7(6)
N5 C24 C29 109.8(6)
C25 C24 C29 120.4(6)
C24 C25 C26 117.1(7)
C25 C26 C27 121.1(8)
C28 C27 C26 121.6(7)
C27 C28 C29 118.1(7)
N6 C29 C28 133.0(7)
N6 C29 C24 105.4(5)
C28 C29 C24 121.6(7)
N6 C30 C31 111.6(7)
N7 C32 C23 112.7(5)
N7 C33 N8 103.6(5)
N7 C33 Ag2 129.5(5)
N8 C33 Ag2 126.7(5)
C35 C34 N7 106.4(6)
C34 C35 N8 108.0(6)
C41 C36 C37 121.9(8)
C41 C36 N8 118.9(7)
C37 C36 N8 119.1(7)
C38 C37 C36 116.7(9)
C38 C37 C42 120.4(8)
C36 C37 C42 122.9(8)
C39 C38 C37 123.4(10)
C38 C39 C40 118.0(10)
C38 C39 C43 125.0(13)
C40 C39 C43 117.0(12)
C41 C40 C39 122.1(10)
C36 C41 C40 117.9(9)
C36 C41 C44 121.1(8)
C40 C41 C44 120.8(9)
N9 C45 N10 113.5(6)
N9 C45 C54 123.4(6)
N10 C45 C54 123.1(6)
C47 C46 C51 121.2(7)
C47 C46 N9 129.9(6)
C51 C46 N9 108.9(6)
C48 C47 C46 116.4(7)
C47 C48 C49 122.6(7)
C50 C49 C48 121.3(7)
C49 C50 C51 116.0(7)
N10 C51 C50 131.5(7)
N10 C51 C46 105.9(6)
C50 C51 C46 122.4(7)
N10 C52 C53 112.0(6)
N11 C54 C45 113.0(5)
N12 C55 N11 104.4(5)
N12 C55 Ag4 127.1(4)
N11 C55 Ag4 128.3(5)
C57 C56 N11 106.4(5)
C56 C57 N12 106.6(6)
C63 C58 C59 122.6(7)
C63 C58 N12 119.8(6)
C59 C58 N12 117.5(6)
C60 C59 C58 117.5(7)
C60 C59 C64 119.6(7)
C58 C59 C64 122.9(7)
C59 C60 C61 122.9(8)
C62 C61 C60 115.4(7)
C62 C61 C65 122.7(8)
C60 C61 C65 121.9(8)
C63 C62 C61 124.5(7)
C58 C63 C62 116.9(7)
C58 C63 C66 122.6(6)
C62 C63 C66 120.5(7)
N13 C67 N14 112.4(5)
N13 C67 C76 121.8(6)
N14 C67 C76 125.7(5)
N13 C68 C69 130.2(6)
N13 C68 C73 109.0(5)
C69 C68 C73 120.8(6)
C70 C69 C68 118.0(7)
C71 C70 C69 120.4(7)
C70 C71 C72 122.7(7)
C71 C72 C73 116.8(7)
N14 C73 C72 131.8(6)
N14 C73 C68 106.9(5)
C72 C73 C68 121.3(6)
N14 C74 C75 110.1(6)
N15 C76 C67 112.2(5)
N16 C77 N15 104.5(5)
N16 C77 Ag4 123.3(5)
N15 C77 Ag4 131.9(4)
C79 C78 N15 105.8(6)
C78 C79 N16 107.7(6)
C85 C80 C81 121.8(7)
C85 C80 N16 119.2(7)
C81 C80 N16 119.0(7)
C82 C81 C80 117.4(8)
C82 C81 C86 122.4(8)
C80 C81 C86 120.2(8)
C83 C82 C81 122.1(8)
C84 C83 C82 119.1(9)
C84 C83 C87 119.9(10)
C82 C83 C87 121.1(10)
C83 C84 C85 122.2(9)
C84 C85 C80 117.4(8)
C84 C85 C88 121.0(8)
C80 C85 C88 121.6(7)
N1S C1S C2S 161.5(19)
N2S C3S C4S 174(2)
N3S C5S C6S 171(3)
N3Y C5Y C6Y 164(4)

loop_
_geom_bond_atom_site_label_1
_geom_bond_atom_site_label_2
_geom_bond_distance
Ag1 N5 2.330(5)
Ag1 N1 2.359(5)
Ag1 Cl1 2.5737(17)
Ag1 Cl2 2.5904(19)
Ag2 C33 2.088(6)
Ag2 C11 2.092(6)
Ag3 N13 2.321(5)
Ag3 N9 2.362(5)
Ag3 Cl3 2.5817(19)
Ag3 Cl4 2.5953(18)
Ag4 C77 2.082(6)
Ag4 C55 2.092(6)
N1 C1 1.303(8)
N1 C2 1.407(8)
N2 C1 1.361(8)
N2 C7 1.384(9)
N2 C8 1.459(8)
N3 C11 1.351(7)
N3 C12 1.359(8)
N3 C10 1.480(8)
N4 C11 1.361(9)
N4 C13 1.381(9)
N4 C14 1.459(8)
N5 C23 1.323(8)
N5 C24 1.379(8)
N6 C23 1.349(8)
N6 C29 1.369(8)
N6 C30 1.457(8)
N7 C33 1.344(8)
N7 C34 1.386(7)
N7 C32 1.461(8)
N8 C33 1.358(8)
N8 C35 1.378(8)
N8 C36 1.442(9)
N9 C45 1.305(8)
N9 C46 1.393(8)
N10 C45 1.350(8)
N10 C51 1.380(8)
N10 C52 1.474(8)
N11 C55 1.352(7)
N11 C56 1.383(8)
N11 C54 1.467(8)
N12 C55 1.337(8)
N12 C57 1.396(8)
N12 C58 1.455(8)
N13 C67 1.340(7)
N13 C68 1.381(8)
N14 C67 1.365(8)
N14 C73 1.372(8)
N14 C74 1.451(8)
N15 C77 1.363(8)
N15 C78 1.397(8)
N15 C76 1.477(8)
N16 C77 1.347(8)
N16 C79 1.389(8)
N16 C80 1.427(9)
C1 C10 1.496(9)
C2 C7 1.371(9)
C2 C3 1.395(9)
C3 C4 1.375(10)
C4 C5 1.400(11)
C5 C6 1.387(11)
C6 C7 1.393(10)
C8 C9 1.518(11)
C12 C13 1.347(10)
C14 C15 1.355(11)
C14 C19 1.389(11)
C15 C16 1.393(11)
C15 C20 1.495(12)
C16 C17 1.374(12)
C17 C18 1.353(12)
C17 C21 1.522(11)
C18 C19 1.415(11)
C19 C22 1.476(12)
C23 C32 1.501(8)
C24 C25 1.392(9)
C24 C29 1.407(9)
C25 C26 1.399(10)
C26 C27 1.401(12)
C27 C28 1.357(11)
C28 C29 1.382(9)
C30 C31 1.513(11)
C34 C35 1.307(9)
C36 C41 1.379(11)
C36 C37 1.411(11)
C37 C38 1.391(11)
C37 C42 1.473(11)
C38 C39 1.350(14)
C39 C40 1.396(15)
C39 C43 1.540(14)
C40 C41 1.383(13)
C41 C44 1.520(13)
C45 C54 1.508(9)
C46 C47 1.387(9)
C46 C51 1.391(9)
C47 C48 1.360(10)
C48 C49 1.401(11)
C49 C50 1.377(11)
C50 C51 1.381(10)
C52 C53 1.511(11)
C56 C57 1.335(9)
C58 C63 1.373(9)
C58 C59 1.388(10)
C59 C60 1.378(10)
C59 C64 1.510(10)
C60 C61 1.402(11)
C61 C62 1.381(11)
C61 C65 1.492(11)
C62 C63 1.374(9)
C63 C66 1.505(10)
C67 C76 1.491(9)
C68 C69 1.389(9)
C68 C73 1.400(8)
C69 C70 1.387(10)
C70 C71 1.378(10)
C71 C72 1.385(10)
C72 C73 1.386(9)
C74 C75 1.549(11)
C78 C79 1.342(10)
C80 C85 1.397(10)
C80 C81 1.403(10)
C81 C82 1.384(12)
C81 C86 1.492(11)
C82 C83 1.378(12)
C83 C84 1.367(12)
C83 C87 1.549(13)
C84 C85 1.391(11)
C85 C88 1.482(11)
N1S C1S 1.089(9)
C1S C2S 1.471(9)
N2S C3S 1.110(9)
C3S C4S 1.541(9)
N3S C5S 1.173(8)
C5S C6S 1.616(8)
N3Y C5Y 1.146(9)
C5Y C6Y 1.534(9)
